data_4100596
_publ_section_title
;
Crystal and molecular structure of ca170105
;
_journal_name_full 'Journal of the American Chemical Society'
_journal_paper_doi 10.1021/ja053058s
_journal_year 2005
_chemical_formula_sum 'C34 H28 B F5 Hg'
_chemical_formula_weight 742.96
_chemical_name_common 1-(dimesitylboron)-8-(pentafluorophenylmercury)naphthalenediyl
_space_group_IT_number 2
_symmetry_cell_setting triclinic
_symmetry_space_group_name_Hall '-P 1'
_symmetry_space_group_name_H-M 'P -1'
_cell_angle_alpha 80.908(3)
_cell_angle_beta 89.072(3)
_cell_angle_gamma 77.901(3)
_cell_formula_units_Z 2
_cell_length_a 8.4154(16)
_cell_length_b 9.9386(19)
_cell_length_c 17.397(3)
_cell_measurement_temperature 110(2)
_cell_volume 1404.7(5)
_diffrn_ambient_temperature 110(2)
_exptl_crystal_density_diffrn 1.757
_cod_depositor_comments
;
The following automatic conversions were performed:
'_symmetry_cell_setting' value 'Triclinic' changed to 'triclinic'
according to '/home/saulius/struct/CIF-dictionaries/cif_core.dic'
dictionary named 'cif_core.dic' version 2.4.1 from 2010-06-29.

Automatic conversion script
Id: cif_fix_enum 1527 2010-12-29 10:47:43Z saulius 
;
_cod_database_code 4100596

loop_
_symmetry_equiv_pos_as_xyz
'x, y, z'
'-x, -y, -z'

loop_
_atom_site_label
_atom_site_type_symbol
_atom_site_fract_x
_atom_site_fract_y
_atom_site_fract_z
_atom_site_U_iso_or_equiv
_atom_site_adp_type
_atom_site_occupancy
_atom_site_symmetry_multiplicity
_atom_site_calc_flag
_atom_site_refinement_flags
_atom_site_disorder_assembly
_atom_site_disorder_group
Hg1 Hg 0.22465(4) 0.12029(3) 0.358255(18) 0.02115(13) Uani 1 1 d . . .
F1 F 0.6034(6) 0.1383(5) 0.3642(3) 0.0345(12) Uani 1 1 d . . .
F2 F 0.8742(6) -0.0534(5) 0.4140(3) 0.0421(13) Uani 1 1 d . . .
F3 F 0.8498(6) -0.3165(5) 0.4763(3) 0.0413(13) Uani 1 1 d . . .
F4 F 0.5547(6) -0.3822(5) 0.4959(3) 0.0408(13) Uani 1 1 d . . .
F5 F 0.2846(6) -0.1916(5) 0.4476(3) 0.0335(12) Uani 1 1 d . . .
C1 C 0.0603(9) 0.3283(8) 0.1839(5) 0.0199(18) Uani 1 1 d . . .
C2 C 0.0166(10) 0.4255(8) 0.1176(5) 0.0219(18) Uani 1 1 d . . .
H2A H 0.0795 0.4159 0.0721 0.026 Uiso 1 1 calc R . .
C3 C -0.1176(10) 0.5380(8) 0.1148(5) 0.028(2) Uani 1 1 d . . .
H3A H -0.1453 0.6021 0.0680 0.034 Uiso 1 1 calc R . .
C4 C -0.2065(10) 0.5541(8) 0.1791(5) 0.0232(19) Uani 1 1 d . . .
H4A H -0.2987 0.6286 0.1765 0.028 Uiso 1 1 calc R . .
C5 C -0.2605(10) 0.4852(9) 0.3165(5) 0.029(2) Uani 1 1 d . . .
H5A H -0.3517 0.5607 0.3131 0.035 Uiso 1 1 calc R . .
C6 C -0.2219(10) 0.3993(9) 0.3852(5) 0.029(2) Uani 1 1 d . . .
H6A H -0.2883 0.4121 0.4292 0.035 Uiso 1 1 calc R . .
C7 C -0.0834(10) 0.2915(9) 0.3909(5) 0.025(2) Uani 1 1 d . . .
H7A H -0.0559 0.2335 0.4397 0.030 Uiso 1 1 calc R . .
C8 C 0.0142(9) 0.2666(8) 0.3284(5) 0.0203(18) Uani 1 1 d . . .
C9 C -0.0280(9) 0.3494(8) 0.2543(5) 0.0188(18) Uani 1 1 d . . .
C10 C -0.1665(9) 0.4635(8) 0.2500(5) 0.0225(19) Uani 1 1 d . . .
C11 C 0.3245(9) 0.2271(7) 0.1072(4) 0.0169(17) Uani 1 1 d . . .
C12 C 0.4354(9) 0.3071(8) 0.1247(4) 0.0198(18) Uani 1 1 d . . .
C13 C 0.5562(9) 0.3304(8) 0.0723(5) 0.0200(18) Uani 1 1 d . . .
H13A H 0.6319 0.3825 0.0851 0.024 Uiso 1 1 calc R . .
C14 C 0.5708(9) 0.2810(8) 0.0025(5) 0.0215(18) Uani 1 1 d . . .
C15 C 0.4591(9) 0.2062(8) -0.0153(4) 0.0198(18) Uani 1 1 d . . .
H15A H 0.4656 0.1731 -0.0638 0.024 Uiso 1 1 calc R . .
C16 C 0.3380(9) 0.1781(7) 0.0358(4) 0.0179(17) Uani 1 1 d . . .
C17 C 0.4329(10) 0.3623(9) 0.2004(4) 0.025(2) Uani 1 1 d . . .
H17A H 0.5189 0.4152 0.2009 0.038 Uiso 1 1 calc R . .
H17B H 0.4511 0.2843 0.2437 0.038 Uiso 1 1 calc R . .
H17C H 0.3271 0.4234 0.2060 0.038 Uiso 1 1 calc R . .
C18 C 0.7055(10) 0.3079(10) -0.0534(5) 0.033(2) Uani 1 1 d . . .
H18A H 0.7730 0.3615 -0.0308 0.050 Uiso 1 1 calc R . .
H18B H 0.6576 0.3608 -0.1029 0.050 Uiso 1 1 calc R . .
H18C H 0.7728 0.2188 -0.0624 0.050 Uiso 1 1 calc R . .
C19 C 0.2165(9) 0.0982(8) 0.0111(5) 0.0245(19) Uani 1 1 d . . .
H19A H 0.1387 0.0861 0.0528 0.037 Uiso 1 1 calc R . .
H19B H 0.2745 0.0067 0.0008 0.037 Uiso 1 1 calc R . .
H19C H 0.1582 0.1505 -0.0362 0.037 Uiso 1 1 calc R . .
C21 C 0.1806(9) 0.0422(8) 0.2015(4) 0.0164(17) Uani 1 1 d . . .
C22 C 0.3225(9) -0.0615(8) 0.2231(4) 0.0191(18) Uani 1 1 d . . .
C23 C 0.3094(10) -0.1933(8) 0.2588(4) 0.0210(18) Uani 1 1 d . . .
H23A H 0.4063 -0.2593 0.2756 0.025 Uiso 1 1 calc R . .
C24 C 0.1624(10) -0.2339(8) 0.2713(5) 0.0240(19) Uani 1 1 d . . .
C25 C 0.0226(10) -0.1361(9) 0.2445(5) 0.028(2) Uani 1 1 d . . .
H25A H -0.0795 -0.1626 0.2500 0.034 Uiso 1 1 calc R . .
C26 C 0.0275(10) -0.0010(8) 0.2098(5) 0.0223(19) Uani 1 1 d . . .
C27 C 0.4917(8) -0.0341(8) 0.2117(5) 0.0208(18) Uani 1 1 d . . .
H27A H 0.5716 -0.1196 0.2306 0.031 Uiso 1 1 calc R . .
H27B H 0.5050 0.0395 0.2410 0.031 Uiso 1 1 calc R . .
H27C H 0.5083 -0.0045 0.1563 0.031 Uiso 1 1 calc R . .
C28 C 0.1529(12) -0.3754(9) 0.3135(6) 0.041(2) Uani 1 1 d . . .
H28A H 0.2629 -0.4294 0.3274 0.061 Uiso 1 1 calc R . .
H28B H 0.0999 -0.4237 0.2798 0.061 Uiso 1 1 calc R . .
H28C H 0.0899 -0.3659 0.3609 0.061 Uiso 1 1 calc R . .
C29 C -0.1317(9) 0.0936(9) 0.1819(5) 0.027(2) Uani 1 1 d . . .
H29A H -0.2200 0.0436 0.1939 0.041 Uiso 1 1 calc R . .
H29B H -0.1285 0.1229 0.1255 0.041 Uiso 1 1 calc R . .
H29C H -0.1502 0.1758 0.2080 0.041 Uiso 1 1 calc R . .
C31 C 0.4351(9) -0.0222(8) 0.4027(5) 0.0221(19) Uani 1 1 d . . .
C32 C 0.5883(10) 0.0087(9) 0.3965(5) 0.025(2) Uani 1 1 d . . .
C33 C 0.7272(10) -0.0882(9) 0.4202(5) 0.025(2) Uani 1 1 d . . .
C34 C 0.7150(10) -0.2209(9) 0.4531(5) 0.027(2) Uani 1 1 d . . .
C35 C 0.5661(11) -0.2534(8) 0.4614(5) 0.026(2) Uani 1 1 d . . .
C36 C 0.4313(10) -0.1557(9) 0.4362(5) 0.024(2) Uani 1 1 d . . .
B1 B 0.1881(11) 0.1973(9) 0.1669(5) 0.017(2) Uani 1 1 d . . .

loop_
_atom_site_aniso_label
_atom_site_aniso_U_11
_atom_site_aniso_U_22
_atom_site_aniso_U_33
_atom_site_aniso_U_23
_atom_site_aniso_U_13
_atom_site_aniso_U_12
Hg1 0.0205(2) 0.0235(2) 0.01926(19) -0.00432(13) 0.00265(12) -0.00372(13)
F1 0.037(3) 0.031(3) 0.035(3) 0.002(2) -0.009(2) -0.012(2)
F2 0.026(3) 0.052(4) 0.050(3) -0.008(3) -0.005(2) -0.011(3)
F3 0.029(3) 0.036(3) 0.054(4) -0.011(3) -0.008(3) 0.006(2)
F4 0.039(3) 0.027(3) 0.052(3) -0.002(3) 0.006(3) 0.000(2)
F5 0.025(3) 0.028(3) 0.045(3) -0.001(2) 0.010(2) -0.006(2)
C1 0.016(4) 0.018(4) 0.031(5) -0.007(4) 0.000(4) -0.013(3)
C2 0.027(5) 0.019(4) 0.021(4) 0.000(4) 0.002(4) -0.008(4)
C3 0.029(5) 0.024(5) 0.031(5) -0.001(4) -0.003(4) -0.005(4)
C4 0.020(5) 0.021(4) 0.027(5) -0.003(4) 0.000(4) 0.001(4)
C5 0.021(5) 0.027(5) 0.038(6) -0.013(4) 0.009(4) 0.001(4)
C6 0.021(5) 0.041(5) 0.027(5) -0.015(4) 0.015(4) -0.006(4)
C7 0.021(5) 0.030(5) 0.027(5) -0.006(4) 0.003(4) -0.010(4)
C8 0.017(4) 0.023(5) 0.024(5) -0.009(4) 0.005(4) -0.006(4)
C9 0.014(4) 0.020(4) 0.026(5) -0.010(4) 0.002(4) -0.007(3)
C10 0.010(4) 0.023(5) 0.039(5) -0.013(4) -0.005(4) -0.007(4)
C11 0.017(4) 0.014(4) 0.019(4) 0.001(3) -0.001(3) -0.003(3)
C12 0.020(4) 0.016(4) 0.021(4) -0.001(3) -0.003(4) 0.000(3)
C13 0.012(4) 0.023(5) 0.023(5) 0.002(4) 0.002(3) -0.003(3)
C14 0.018(4) 0.022(4) 0.022(5) 0.000(4) 0.009(4) 0.001(4)
C15 0.022(5) 0.017(4) 0.016(4) -0.002(3) -0.001(4) 0.006(4)
C16 0.017(4) 0.014(4) 0.021(4) -0.003(3) -0.003(3) 0.002(3)
C17 0.033(5) 0.028(5) 0.020(5) -0.007(4) 0.006(4) -0.016(4)
C18 0.026(5) 0.043(6) 0.030(5) -0.010(4) 0.011(4) -0.002(4)
C19 0.020(5) 0.033(5) 0.024(5) -0.015(4) 0.002(4) -0.007(4)
C21 0.015(4) 0.024(4) 0.014(4) -0.009(3) -0.001(3) -0.007(3)
C22 0.020(5) 0.019(4) 0.020(4) -0.006(3) 0.004(3) -0.007(4)
C23 0.023(5) 0.017(4) 0.022(4) -0.004(4) -0.003(4) -0.002(4)
C24 0.022(5) 0.023(5) 0.029(5) -0.009(4) 0.003(4) -0.006(4)
C25 0.021(5) 0.030(5) 0.040(5) -0.015(4) 0.006(4) -0.012(4)
C26 0.024(5) 0.022(5) 0.024(5) -0.004(4) 0.006(4) -0.010(4)
C27 0.006(4) 0.024(5) 0.029(5) 0.001(4) 0.001(3) 0.001(3)
C28 0.046(6) 0.022(5) 0.058(7) -0.002(5) 0.005(5) -0.018(4)
C29 0.013(4) 0.033(5) 0.041(5) -0.013(4) -0.001(4) -0.009(4)
C31 0.016(4) 0.023(5) 0.028(5) -0.011(4) 0.000(4) -0.001(4)
C32 0.031(5) 0.026(5) 0.022(5) -0.009(4) -0.001(4) -0.009(4)
C33 0.016(5) 0.038(5) 0.024(5) -0.010(4) 0.001(4) -0.012(4)
C34 0.027(5) 0.028(5) 0.025(5) -0.007(4) -0.001(4) 0.000(4)
C35 0.035(6) 0.018(5) 0.024(5) -0.001(4) 0.000(4) -0.003(4)
C36 0.026(5) 0.029(5) 0.020(5) -0.006(4) 0.005(4) -0.008(4)
B1 0.016(5) 0.023(5) 0.013(5) -0.010(4) -0.004(4) -0.003(4)

loop_
_geom_bond_atom_site_label_1
_geom_bond_atom_site_label_2
_geom_bond_distance
_geom_bond_site_symmetry_2
_geom_bond_publ_flag
Hg1 C8 2.057(8) . ?
Hg1 C31 2.094(8) . ?
F1 C32 1.353(9) . ?
F2 C33 1.351(9) . ?
F3 C34 1.340(9) . ?
F4 C35 1.348(9) . ?
F5 C36 1.358(9) . ?
C1 C2 1.384(11) . ?
C1 C9 1.443(11) . ?
C1 B1 1.569(11) . ?
C2 C3 1.409(11) . ?
C3 C4 1.347(11) . ?
C4 C10 1.407(11) . ?
C5 C6 1.356(12) . ?
C5 C10 1.409(11) . ?
C6 C7 1.401(12) . ?
C7 C8 1.373(11) . ?
C8 C9 1.422(11) . ?
C9 C10 1.440(11) . ?
C11 C16 1.400(10) . ?
C11 C12 1.412(10) . ?
C11 B1 1.578(11) . ?
C12 C13 1.386(11) . ?
C12 C17 1.503(10) . ?
C13 C14 1.374(11) . ?
C14 C15 1.380(11) . ?
C14 C18 1.521(11) . ?
C15 C16 1.385(11) . ?
C16 C19 1.524(10) . ?
C21 C22 1.417(11) . ?
C21 C26 1.439(11) . ?
C21 B1 1.578(12) . ?
C22 C23 1.385(11) . ?
C22 C27 1.508(10) . ?
C23 C24 1.383(11) . ?
C24 C25 1.393(11) . ?
C24 C28 1.498(11) . ?
C25 C26 1.391(11) . ?
C26 C29 1.504(11) . ?
C31 C36 1.369(11) . ?
C31 C32 1.385(11) . ?
C32 C33 1.372(12) . ?
C33 C34 1.375(12) . ?
C34 C35 1.359(12) . ?
C35 C36 1.357(11) . ?

loop_
_cod_related_entry_id
_cod_related_entry_database
_cod_related_entry_code
1 ChemSpider 30659943
